data_4508983
loop_
_publ_author_name
'Reddy, L. Sreenivas'
'Bethune, Sarah J.'
'Kampf, Jeff W.'
'Rodr\'iguez-Hornedo, Na\'ir'

_publ_section_title
;
 Cocrystals and Salts of Gabapentin: pH Dependent Cocrystal Stability and
 Solubility
;
_journal_issue 1
_journal_name_full 'Crystal Growth &amp; Design'
_journal_page_first 378
_journal_paper_doi 10.1021/cg800587y
_journal_volume 9
_journal_year 2009
_chemical_formula_moiety 'C9 H17 N O2, C7 H6 O3'
_chemical_formula_sum 'C16 H23 N O5'
_chemical_formula_weight 309.35
_chemical_name_systematic
;
 ?
;
_space_group_IT_number 56
_symmetry_cell_setting orthorhombic
_symmetry_space_group_name_Hall '-P 2ab 2ac'
_symmetry_space_group_name_H-M 'P c c n'
_atom_sites_solution_hydrogens geom
_atom_sites_solution_primary direct
_atom_sites_solution_secondary difmap
_audit_creation_method SHELXL-97
_cell_angle_alpha 90.00
_cell_angle_beta 90.00
_cell_angle_gamma 90.00
_cell_formula_units_Z 8
_cell_length_a 12.8276(12)
_cell_length_b 25.380(2)
_cell_length_c 9.5029(9)
_cell_measurement_reflns_used 9804
_cell_measurement_temperature 85(2)
_cell_measurement_theta_max 23.36
_cell_measurement_theta_min 2.76
_cell_volume 3093.8(5)
_computing_cell_refinement 'Bruker SAINT'
_computing_data_collection 'Bruker SMART-APEX'
_computing_data_reduction 'Bruker SAINT'
_computing_molecular_graphics 'Bruker SHELXTL'
_computing_publication_material 'Bruker SHELXTL'
_computing_structure_refinement 'Bruker SHELXTL'
_computing_structure_solution 'Bruker SHELXTL'
_diffrn_ambient_temperature 85(2)
_diffrn_measured_fraction_theta_full 1.000
_diffrn_measured_fraction_theta_max 1.000
_diffrn_measurement_device_type 'CCD area detector'
_diffrn_measurement_method 'phi and omega scans'
_diffrn_radiation_monochromator graphite
_diffrn_radiation_source 'fine-focus sealed tube'
_diffrn_radiation_type MoK\a
_diffrn_radiation_wavelength 0.71073
_diffrn_reflns_av_R_equivalents 0.0336
_diffrn_reflns_av_sigmaI/netI 0.0133
_diffrn_reflns_limit_h_max 17
_diffrn_reflns_limit_h_min -17
_diffrn_reflns_limit_k_max 33
_diffrn_reflns_limit_k_min -33
_diffrn_reflns_limit_l_max 12
_diffrn_reflns_limit_l_min -12
_diffrn_reflns_number 73413
_diffrn_reflns_theta_full 28.37
_diffrn_reflns_theta_max 28.37
_diffrn_reflns_theta_min 1.60
_exptl_absorpt_coefficient_mu 0.098
_exptl_absorpt_correction_T_max 0.9912
_exptl_absorpt_correction_T_min 0.9571
_exptl_absorpt_correction_type multi-scan
_exptl_absorpt_process_details
;
  Blessing, R. Acta Cryst. (1995) A51 33-38.
  Sheldrick, G.  SADABS (Version 2.10) Bruker/Siemens area
  detector absorption and other corrections, University of
  Gottingen, Germany 2003.
;
_exptl_crystal_colour colorless
_exptl_crystal_density_diffrn 1.328
_exptl_crystal_density_method 'not measured'
_exptl_crystal_description needle
_exptl_crystal_F_000 1328
_exptl_crystal_size_max 0.45
_exptl_crystal_size_mid 0.37
_exptl_crystal_size_min 0.09
_refine_diff_density_max 0.353
_refine_diff_density_min -0.193
_refine_diff_density_rms 0.050
_refine_ls_extinction_method none
_refine_ls_goodness_of_fit_ref 1.069
_refine_ls_hydrogen_treatment mixed
_refine_ls_matrix_type full
_refine_ls_number_parameters 219
_refine_ls_number_reflns 3874
_refine_ls_number_restraints 0
_refine_ls_restrained_S_all 1.069
_refine_ls_R_factor_all 0.0399
_refine_ls_R_factor_gt 0.0371
_refine_ls_shift/su_max 0.001
_refine_ls_shift/su_mean 0.000
_refine_ls_structure_factor_coef Fsqd
_refine_ls_weighting_details 'calc w=1/[\s^2^(Fo^2^)+(0.0533P)^2^+1.2715P] where P=(Fo^2^+2Fc^2^)/3'
_refine_ls_weighting_scheme calc
_refine_ls_wR_factor_gt 0.0966
_refine_ls_wR_factor_ref 0.0994
_reflns_number_gt 3585
_reflns_number_total 3874
_reflns_threshold_expression >2sigma(I)
_cod_data_source_file cg800587ysup1.cif
_cod_data_source_block 1
_cod_depositor_comments
;
The following automatic conversions were performed:

'_symmetry_cell_setting' value 'Orthorhombic' changed to
'orthorhombic' according to
/home/saulius/struct/CIF-dictionaries/cif_core.dic dictionary named
'cif_core.dic' version 2.4.2 from 2011-04-26.

Automatic conversion script
Id: cif_fix_values 1891 2012-01-12 08:04:46Z andrius 
;
_cod_original_sg_symbol_H-M Pccn
_cod_database_code 4508983

loop_
_symmetry_equiv_pos_as_xyz
'x, y, z'
'-x+1/2, -y+1/2, z'
'-x, y+1/2, -z+1/2'
'x+1/2, -y, -z+1/2'
'-x, -y, -z'
'x-1/2, y-1/2, -z'
'x, -y-1/2, z-1/2'
'-x-1/2, y, z-1/2'

loop_
_atom_site_label
_atom_site_type_symbol
_atom_site_fract_x
_atom_site_fract_y
_atom_site_fract_z
_atom_site_U_iso_or_equiv
_atom_site_adp_type
_atom_site_occupancy
_atom_site_symmetry_multiplicity
_atom_site_calc_flag
_atom_site_refinement_flags
O1 O 0.12806(5) 0.43893(3) 0.22057(8) 0.01573(16) Uani 1 1 d .
O2 O 0.27428(5) 0.48384(3) 0.18729(8) 0.01511(16) Uani 1 1 d .
O3 O 0.35526(6) 0.56108(3) 0.94393(8) 0.01755(16) Uani 1 1 d .
O4 O 0.19060(5) 0.54171(3) 1.00064(8) 0.01552(16) Uani 1 1 d .
O5 O -0.03582(6) 0.64884(3) 0.68674(8) 0.01897(17) Uani 1 1 d .
H4 H 0.2218(14) 0.5209(7) 1.0669(19) 0.045(5) Uiso 1 1 d .
H5 H -0.0674(14) 0.6204(7) 0.7229(18) 0.041(5) Uiso 1 1 d .
N1 N 0.48283(7) 0.47921(3) 0.22506(9) 0.01505(18) Uani 1 1 d .
H1A H 0.5239(12) 0.5062(6) 0.2544(17) 0.026(4) Uiso 1 1 d .
H1B H 0.5186(12) 0.4637(6) 0.1520(16) 0.026(4) Uiso 1 1 d .
H1C H 0.4184(13) 0.4900(6) 0.1971(15) 0.023(4) Uiso 1 1 d .
C1 C 0.22375(7) 0.44618(4) 0.24184(10) 0.01188(18) Uani 1 1 d .
C2 C 0.28040(7) 0.40896(4) 0.34129(10) 0.01207(18) Uani 1 1 d .
H2A H 0.2400 0.3758 0.3457 0.014 Uiso 1 1 calc R
H2B H 0.2786 0.4248 0.4365 0.014 Uiso 1 1 calc R
C3 C 0.39495(7) 0.39452(4) 0.30815(10) 0.01086(18) Uani 1 1 d .
C4 C 0.40766(7) 0.37578(4) 0.15462(10) 0.01160(18) Uani 1 1 d .
H4A H 0.3792 0.4030 0.0907 0.014 Uiso 1 1 calc R
H4B H 0.4828 0.3718 0.1335 0.014 Uiso 1 1 calc R
C5 C 0.35263(8) 0.32353(4) 0.12562(10) 0.01449(19) Uani 1 1 d .
H5B H 0.2766 0.3279 0.1394 0.017 Uiso 1 1 calc R
H5C H 0.3647 0.3130 0.0266 0.017 Uiso 1 1 calc R
C6 C 0.39286(8) 0.28040(4) 0.22348(11) 0.0170(2) Uani 1 1 d .
H6A H 0.4680 0.2744 0.2057 0.020 Uiso 1 1 calc R
H6B H 0.3553 0.2471 0.2042 0.020 Uiso 1 1 calc R
C7 C 0.37673(8) 0.29621(4) 0.37702(10) 0.0164(2) Uani 1 1 d .
H7A H 0.4073 0.2690 0.4390 0.020 Uiso 1 1 calc R
H7B H 0.3011 0.2982 0.3972 0.020 Uiso 1 1 calc R
C8 C 0.42721(8) 0.34943(4) 0.40893(10) 0.01379(19) Uani 1 1 d .
H8A H 0.5039 0.3453 0.4047 0.017 Uiso 1 1 calc R
H8B H 0.4089 0.3598 0.5063 0.017 Uiso 1 1 calc R
C9 C 0.46983(8) 0.44027(4) 0.34190(10) 0.01445(19) Uani 1 1 d .
H9A H 0.4437 0.4590 0.4261 0.017 Uiso 1 1 calc R
H9B H 0.5390 0.4254 0.3656 0.017 Uiso 1 1 calc R
C10 C 0.26167(8) 0.56811(4) 0.92931(10) 0.01339(19) Uani 1 1 d .
C11 C 0.21662(8) 0.60735(4) 0.82958(10) 0.01358(19) Uani 1 1 d .
C12 C 0.10949(7) 0.60955(4) 0.80742(10) 0.01319(19) Uani 1 1 d .
H12A H 0.0646 0.5863 0.8570 0.016 Uiso 1 1 calc R
C13 C 0.06780(8) 0.64580(4) 0.71259(10) 0.01477(19) Uani 1 1 d .
C14 C 0.13384(9) 0.68016(4) 0.64123(12) 0.0202(2) Uani 1 1 d .
H14A H 0.1059 0.7050 0.5766 0.024 Uiso 1 1 calc R
C15 C 0.24044(9) 0.67804(4) 0.66470(13) 0.0228(2) Uani 1 1 d .
H15A H 0.2853 0.7016 0.6160 0.027 Uiso 1 1 calc R
C16 C 0.28241(8) 0.64187(4) 0.75857(12) 0.0192(2) Uani 1 1 d .
H16A H 0.3555 0.6407 0.7742 0.023 Uiso 1 1 calc R

loop_
_atom_site_aniso_label
_atom_site_aniso_U_11
_atom_site_aniso_U_22
_atom_site_aniso_U_33
_atom_site_aniso_U_23
_atom_site_aniso_U_13
_atom_site_aniso_U_12
O1 0.0110(3) 0.0153(3) 0.0209(4) 0.0012(3) -0.0016(3) 0.0006(2)
O2 0.0126(3) 0.0151(3) 0.0176(3) 0.0039(3) -0.0011(3) -0.0007(3)
O3 0.0114(3) 0.0209(4) 0.0203(4) 0.0002(3) 0.0006(3) 0.0016(3)
O4 0.0119(3) 0.0186(4) 0.0161(3) 0.0049(3) 0.0007(3) 0.0011(3)
O5 0.0152(4) 0.0193(4) 0.0225(4) 0.0060(3) -0.0053(3) -0.0015(3)
N1 0.0120(4) 0.0142(4) 0.0190(4) -0.0001(3) 0.0007(3) -0.0018(3)
C1 0.0122(4) 0.0125(4) 0.0109(4) -0.0020(3) 0.0009(3) 0.0018(3)
C2 0.0102(4) 0.0146(4) 0.0114(4) 0.0014(3) 0.0005(3) 0.0006(3)
C3 0.0097(4) 0.0123(4) 0.0105(4) -0.0001(3) -0.0008(3) -0.0002(3)
C4 0.0119(4) 0.0127(4) 0.0103(4) 0.0000(3) 0.0006(3) -0.0003(3)
C5 0.0171(4) 0.0137(4) 0.0127(4) -0.0010(3) -0.0005(3) -0.0019(3)
C6 0.0221(5) 0.0127(4) 0.0162(5) -0.0002(3) 0.0020(4) 0.0005(4)
C7 0.0208(5) 0.0138(4) 0.0145(4) 0.0029(3) 0.0015(4) 0.0009(4)
C8 0.0140(4) 0.0156(4) 0.0117(4) 0.0016(3) -0.0019(3) 0.0021(3)
C9 0.0132(4) 0.0161(4) 0.0140(4) -0.0004(3) -0.0016(3) -0.0022(3)
C10 0.0130(4) 0.0141(4) 0.0131(4) -0.0025(3) 0.0011(3) 0.0002(3)
C11 0.0137(4) 0.0137(4) 0.0134(4) -0.0009(3) 0.0009(3) 0.0005(3)
C12 0.0134(4) 0.0136(4) 0.0126(4) -0.0002(3) 0.0009(3) -0.0016(3)
C13 0.0147(4) 0.0148(4) 0.0148(4) -0.0006(3) -0.0012(3) -0.0003(3)
C14 0.0222(5) 0.0173(5) 0.0211(5) 0.0062(4) 0.0004(4) -0.0002(4)
C15 0.0198(5) 0.0199(5) 0.0287(6) 0.0076(4) 0.0054(4) -0.0030(4)
C16 0.0130(4) 0.0195(5) 0.0251(5) 0.0026(4) 0.0028(4) -0.0006(4)

loop_
_atom_type_symbol
_atom_type_description
_atom_type_scat_dispersion_real
_atom_type_scat_dispersion_imag
_atom_type_scat_source
C C 0.0033 0.0016 'International Tables Vol C Tables 4.2.6.8 and 6.1.1.4'
H H 0.0000 0.0000 'International Tables Vol C Tables 4.2.6.8 and 6.1.1.4'
N N 0.0061 0.0033 'International Tables Vol C Tables 4.2.6.8 and 6.1.1.4'
O O 0.0106 0.0060 'International Tables Vol C Tables 4.2.6.8 and 6.1.1.4'

loop_
_geom_angle_atom_site_label_1
_geom_angle_atom_site_label_2
_geom_angle_atom_site_label_3
_geom_angle
O1 C1 O2 122.99(9)
O1 C1 C2 118.39(8)
O2 C1 C2 118.60(8)
C1 C2 C3 118.33(8)
C9 C3 C4 111.29(8)
C9 C3 C2 111.79(8)
C4 C3 C2 111.46(7)
C9 C3 C8 105.16(7)
C4 C3 C8 109.20(7)
C2 C3 C8 107.64(7)
C5 C4 C3 112.91(8)
C6 C5 C4 110.89(8)
C5 C6 C7 110.35(8)
C6 C7 C8 111.37(8)
C7 C8 C3 114.65(8)
N1 C9 C3 114.39(8)
O3 C10 O4 123.13(9)
O3 C10 C11 123.42(9)
O4 C10 C11 113.46(8)
C16 C11 C12 120.04(9)
C16 C11 C10 119.58(9)
C12 C11 C10 120.38(9)
C11 C12 C13 120.20(9)
O5 C13 C14 118.24(9)
O5 C13 C12 122.10(9)
C14 C13 C12 119.66(9)
C15 C14 C13 119.83(10)
C14 C15 C16 120.75(10)
C15 C16 C11 119.52(10)

loop_
_geom_bond_atom_site_label_1
_geom_bond_atom_site_label_2
_geom_bond_distance
O1 C1 1.2575(12)
O2 C1 1.2658(12)
O3 C10 1.2217(12)
O4 C10 1.3189(12)
O5 C13 1.3539(12)
N1 C9 1.4958(13)
C1 C2 1.5210(13)
C2 C3 1.5468(13)
C3 C9 1.5407(13)
C3 C4 1.5431(13)
C3 C8 1.5485(13)
C4 C5 1.5274(13)
C5 C6 1.5263(14)
C6 C7 1.5274(14)
C7 C8 1.5285(14)
C10 C11 1.4913(13)
C11 C16 1.3911(14)
C11 C12 1.3914(13)
C12 C13 1.3944(13)
C13 C14 1.3922(14)
C14 C15 1.3865(16)
C15 C16 1.3887(15)

loop_
_geom_hbond_atom_site_label_D
_geom_hbond_atom_site_label_H
_geom_hbond_atom_site_label_A
_geom_hbond_distance_DH
_geom_hbond_distance_HA
_geom_hbond_distance_DA
_geom_hbond_angle_DHA
_geom_hbond_site_symmetry_A
O4 H4 O2 0.914(19) 1.627(19) 2.5408(10) 178.5(18) 1_556
O5 H5 O1 0.896(19) 1.779(19) 2.6718(11) 174.7(17) 5_566
N1 H1A O1 0.908(16) 1.944(16) 2.8379(11) 167.6(14) 4_565
N1 H1B O3 0.920(16) 1.961(16) 2.8174(12) 154.1(13) 5_666
N1 H1C O2 0.910(16) 1.858(16) 2.7018(12) 153.3(13) .
